data_2021073
loop_
_publ_author_name
'Swinton Darious, Robert'
'Thomas Muthiah, Packianathan'
'Perdih, Franc'

_publ_section_title
;
 Supramolecular hydrogen-bonding patterns in salts of the antifolate drugs
 trimethoprim and pyrimethamine
;
_journal_coeditor_code CU3126
_journal_issue 4
_journal_name_full 'Acta Crystallographica Section C'
_journal_page_first
;
;
_journal_paper_doi 10.1107/S2053229618004072
_journal_volume 74
_journal_year 2018
_chemical_formula_iupac 'C12 H14 Cl N4 +, C5 H Cl2 O2 S -'
_chemical_formula_moiety 'C12 H14 Cl N4 +, C5 H Cl2 O2 S -'
_chemical_formula_sum 'C17 H15 Cl3 N4 O2 S'
_chemical_formula_weight 445.74
_chemical_name_common
;
Pyrimethaminium 2,5-dichlorothiophene-3-carboxylate
;
_chemical_name_systematic
;
2,4-Diamino-5-(4-chlorophenyl)-6-ethylpyrimidin-1-ium
2,5-dichlorothiophene-3-carboxylate
;
_space_group_crystal_system triclinic
_space_group_IT_number 2
_space_group_name_Hall '-P 1'
_space_group_name_H-M_alt 'P -1'
_symmetry_space_group_name_Hall '-P 1'
_symmetry_space_group_name_H-M 'P -1'
_atom_sites_solution_hydrogens geom
_audit_creation_method SHELXL-2014/7
_cell_angle_alpha 63.919(7)
_cell_angle_beta 85.243(5)
_cell_angle_gamma 83.689(5)
_cell_formula_units_Z 2
_cell_length_a 9.3415(5)
_cell_length_b 10.2751(6)
_cell_length_c 11.3730(8)
_cell_measurement_reflns_used 3007
_cell_measurement_temperature 293(2)
_cell_measurement_theta_max 30.0600
_cell_measurement_theta_min 4.2230
_cell_volume 973.80(12)
_computing_cell_refinement
;
CrysAlis PRO (Agilent, 2013)
;
_computing_data_collection
;
CrysAlis PRO (Agilent, 2013)
;
_computing_data_reduction
;
CrysAlis PRO (Agilent, 2013)
;
_computing_molecular_graphics
;
PLATON (Spek, 2009), Mercury (Macrae <i>et al.</i>, 2008) and
<i>POV-RAY for Windows</i> (Cason, 2004)
;
_computing_publication_material
;
PLATON (Spek, 2009)
;
_computing_structure_refinement
;
SHELXL2014 (Sheldrick, 2015b)
;
_computing_structure_solution
;
SHELXT (Sheldrick, 2015a)
;
_diffrn_ambient_temperature 293(2)
_diffrn_detector_area_resol_mean 10.4933
_diffrn_measured_fraction_theta_full 0.999
_diffrn_measured_fraction_theta_max 0.999
_diffrn_measurement_device_type
;
Agilent SuperNova Dual Source diffractometer with an Atlas detector
;
_diffrn_measurement_method '\w scans'
_diffrn_radiation_monochromator mirror
_diffrn_radiation_source 'SuperNova (Mo) X-ray Source'
_diffrn_radiation_type MoK\a
_diffrn_radiation_wavelength 0.71073
_diffrn_reflns_av_R_equivalents 0.0205
_diffrn_reflns_limit_h_max 12
_diffrn_reflns_limit_h_min -12
_diffrn_reflns_limit_k_max 13
_diffrn_reflns_limit_k_min -10
_diffrn_reflns_limit_l_max 14
_diffrn_reflns_limit_l_min -14
_diffrn_reflns_number 9378
_diffrn_reflns_theta_full 25.242
_diffrn_reflns_theta_max 27.483
_diffrn_reflns_theta_min 2.909
_exptl_absorpt_coefficient_mu 0.599
_exptl_absorpt_correction_T_max 1.00000
_exptl_absorpt_correction_T_min 0.74997
_exptl_absorpt_correction_type multi-scan
_exptl_absorpt_process_details
;
(CrysAlis PRO; Agilent, 2013)
;
_exptl_crystal_colour colorless
_exptl_crystal_density_diffrn 1.520
_exptl_crystal_description prism
_exptl_crystal_F_000 456
_exptl_crystal_size_max 0.400
_exptl_crystal_size_mid 0.400
_exptl_crystal_size_min 0.150
_refine_diff_density_max 0.795
_refine_diff_density_min -0.617
_refine_ls_extinction_method none
_refine_ls_goodness_of_fit_ref 1.019
_refine_ls_hydrogen_treatment constr
_refine_ls_matrix_type full
_refine_ls_number_parameters 245
_refine_ls_number_reflns 4449
_refine_ls_number_restraints 0
_refine_ls_restrained_S_all 1.019
_refine_ls_R_factor_all 0.0756
_refine_ls_R_factor_gt 0.0542
_refine_ls_shift/su_max 0.001
_refine_ls_shift/su_mean 0.000
_refine_ls_structure_factor_coef Fsqd
_refine_ls_weighting_details 'w=1/[\s^2^(Fo^2^)+(0.0758P)^2^+0.5521P] where P=(Fo^2^+2Fc^2^)/3'
_refine_ls_weighting_scheme calc
_refine_ls_wR_factor_gt 0.1423
_refine_ls_wR_factor_ref 0.1637
_reflns_number_gt 3226
_reflns_number_total 4449
_reflns_threshold_expression 'I > 2\s(I)'
_cod_data_source_file cu3126sup1.cif
_cod_data_source_block VI
_cod_database_code 2021073
_shelx_space_group_comment
;
The symmetry employed for this shelxl refinement is uniquely defined
by the following loop, which should always be used as a source of
symmetry information in preference to the above space-group names.
They are only intended as comments.
;
_shelx_estimated_absorpt_t_min 0.796
_shelx_estimated_absorpt_t_max 0.916

loop_
_space_group_symop_operation_xyz
'x, y, z'
'-x, -y, -z'

loop_
_atom_site_type_symbol
_atom_site_label
_atom_site_fract_x
_atom_site_fract_y
_atom_site_fract_z
_atom_site_U_iso_or_equiv
_atom_site_adp_type
_atom_site_calc_flag
_atom_site_occupancy
Cl Cl1 0.21115(12) 1.24181(8) -0.15984(10) 0.0874(3) Uani d 1
N N1 0.3566(2) 0.3597(2) 0.2323(2) 0.0483(5) Uani d 1
H H1 0.3320 0.2916 0.2154 0.058 Uiso calc 1
N N2 0.4866(2) 0.1871(2) 0.4012(2) 0.0510(6) Uani d 1
H H2B 0.5382 0.1608 0.4684 0.061 Uiso calc 1
H H2A 0.4658 0.1236 0.3766 0.061 Uiso calc 1
N N3 0.4705(2) 0.4241(2) 0.3730(2) 0.0425(5) Uani d 1
N N4 0.4505(3) 0.6600(2) 0.3411(2) 0.0511(6) Uani d 1
H H4A 0.4936 0.6321 0.4133 0.061 Uiso calc 1
H H4B 0.4236 0.7505 0.2965 0.061 Uiso calc 1
C C2 0.4391(3) 0.3251(3) 0.3359(2) 0.0413(5) Uani d 1
C C4 0.4257(3) 0.5637(3) 0.2987(2) 0.0400(5) Uani d 1
C C5 0.3519(3) 0.6083(3) 0.1799(2) 0.0424(5) Uani d 1
C C6 0.3118(3) 0.5008(3) 0.1539(3) 0.0502(6) Uani d 1
C C7 0.2123(4) 0.5236(3) 0.0460(3) 0.0708(10) Uani d 1
H H7B 0.1500 0.4445 0.0778 0.085 Uiso calc 1
H H7A 0.1517 0.6133 0.0248 0.085 Uiso calc 1
C C8 0.2910(5) 0.5304(5) -0.0722(4) 0.0973(13) Uani d 1
H H8C 0.2240 0.5431 -0.1367 0.146 Uiso calc 1
H H8A 0.3509 0.4416 -0.0519 0.146 Uiso calc 1
H H8B 0.3501 0.6108 -0.1060 0.146 Uiso calc 1
C C9 0.3159(3) 0.7659(3) 0.0940(2) 0.0424(5) Uani d 1
C C10 0.1991(3) 0.8414(3) 0.1257(3) 0.0523(6) Uani d 1
H H10 0.1413 0.7931 0.1999 0.063 Uiso calc 1
C C11 0.1677(3) 0.9878(3) 0.0481(3) 0.0561(7) Uani d 1
H H11 0.0901 1.0387 0.0705 0.067 Uiso calc 1
C C12 0.2525(3) 1.0575(3) -0.0627(3) 0.0534(7) Uani d 1
C C13 0.3672(3) 0.9858(3) -0.0977(3) 0.0560(7) Uani d 1
H H13 0.4224 1.0342 -0.1737 0.067 Uiso calc 1
C C14 0.4000(3) 0.8395(3) -0.0182(3) 0.0504(6) Uani d 1
H H14 0.4791 0.7901 -0.0400 0.060 Uiso calc 1
S S1 -0.12948(9) -0.16484(12) 0.44482(10) 0.0755(3) Uani d 1
Cl Cl2 -0.09672(10) 0.13237(10) 0.24752(10) 0.0799(3) Uani d 1
Cl Cl3 -0.00862(15) -0.45308(11) 0.63792(11) 0.1030(4) Uani d 1
O O1 0.2246(2) 0.1452(2) 0.2355(2) 0.0627(6) Uani d 1
O O2 0.3728(2) -0.0447(2) 0.3554(2) 0.0553(5) Uani d 1
C C15 -0.0179(3) -0.0300(3) 0.3540(3) 0.0536(7) Uani d 1
C C16 0.1232(3) -0.0732(3) 0.3801(3) 0.0448(6) Uani d 1
C C17 0.1415(3) -0.2201(3) 0.4775(3) 0.0525(6) Uani d 1
H H17 0.2305 -0.2683 0.5082 0.063 Uiso calc 1
C C18 0.0167(4) -0.2808(4) 0.5196(3) 0.0645(8) Uani d 1
C C19 0.2496(3) 0.0166(3) 0.3186(3) 0.0470(6) Uani d 1

loop_
_atom_site_aniso_label
_atom_site_aniso_U_11
_atom_site_aniso_U_22
_atom_site_aniso_U_33
_atom_site_aniso_U_12
_atom_site_aniso_U_13
_atom_site_aniso_U_23
Cl1 0.1212(8) 0.0349(4) 0.0871(7) 0.0069(4) -0.0239(6) -0.0089(4)
N1 0.0672(14) 0.0323(10) 0.0461(12) -0.0060(9) -0.0185(10) -0.0144(9)
N2 0.0623(13) 0.0336(10) 0.0549(14) -0.0009(9) -0.0219(11) -0.0144(10)
N3 0.0498(11) 0.0363(10) 0.0412(11) -0.0040(8) -0.0121(9) -0.0147(9)
N4 0.0691(14) 0.0376(11) 0.0491(13) -0.0017(10) -0.0213(11) -0.0185(10)
C2 0.0453(12) 0.0339(11) 0.0421(13) -0.0053(9) -0.0070(10) -0.0129(10)
C4 0.0452(12) 0.0348(11) 0.0382(13) -0.0079(9) -0.0051(10) -0.0124(10)
C5 0.0539(14) 0.0329(11) 0.0373(13) -0.0061(10) -0.0088(10) -0.0107(10)
C6 0.0708(17) 0.0355(12) 0.0412(14) -0.0061(12) -0.0154(12) -0.0113(11)
C7 0.112(3) 0.0410(15) 0.0560(19) -0.0004(16) -0.0343(18) -0.0144(14)
C8 0.104(3) 0.107(3) 0.091(3) 0.014(3) -0.025(2) -0.054(3)
C9 0.0559(14) 0.0335(12) 0.0380(13) -0.0042(10) -0.0123(11) -0.0139(10)
C10 0.0652(17) 0.0480(15) 0.0401(14) -0.0023(12) -0.0054(12) -0.0158(12)
C11 0.0667(17) 0.0515(15) 0.0514(17) 0.0107(13) -0.0152(14) -0.0250(14)
C12 0.0734(18) 0.0335(12) 0.0527(17) -0.0025(12) -0.0218(14) -0.0152(12)
C13 0.0667(17) 0.0377(13) 0.0533(17) -0.0134(12) -0.0012(13) -0.0084(12)
C14 0.0559(15) 0.0387(13) 0.0517(16) -0.0026(11) -0.0039(12) -0.0151(12)
S1 0.0624(5) 0.0995(7) 0.0784(6) -0.0239(5) 0.0116(4) -0.0496(6)
Cl2 0.0761(6) 0.0808(6) 0.0842(6) 0.0264(4) -0.0292(5) -0.0403(5)
Cl3 0.1455(10) 0.0716(6) 0.0807(7) -0.0497(6) 0.0346(7) -0.0203(5)
O1 0.0803(13) 0.0369(10) 0.0644(13) -0.0122(9) -0.0298(11) -0.0097(9)
O2 0.0557(11) 0.0482(10) 0.0553(12) -0.0064(8) -0.0137(9) -0.0139(9)
C15 0.0612(16) 0.0568(16) 0.0516(16) -0.0012(13) -0.0065(13) -0.0316(14)
C16 0.0566(14) 0.0395(12) 0.0427(14) -0.0061(11) -0.0065(11) -0.0207(11)
C17 0.0665(17) 0.0426(14) 0.0475(16) -0.0095(12) -0.0007(13) -0.0178(12)
C18 0.083(2) 0.0579(17) 0.0558(18) -0.0221(15) 0.0138(16) -0.0271(15)
C19 0.0624(16) 0.0365(12) 0.0440(14) -0.0065(11) -0.0159(12) -0.0161(11)

loop_
_atom_type_symbol
_atom_type_description
_atom_type_scat_dispersion_real
_atom_type_scat_dispersion_imag
_atom_type_scat_source
C C 0.0033 0.0016 'International Tables Vol C Tables 4.2.6.8 and 6.1.1.4'
H H 0.0000 0.0000 'International Tables Vol C Tables 4.2.6.8 and 6.1.1.4'
Cl Cl 0.1484 0.1585 'International Tables Vol C Tables 4.2.6.8 and 6.1.1.4'
N N 0.0061 0.0033 'International Tables Vol C Tables 4.2.6.8 and 6.1.1.4'
O O 0.0106 0.0060 'International Tables Vol C Tables 4.2.6.8 and 6.1.1.4'
S S 0.1246 0.1234 'International Tables Vol C Tables 4.2.6.8 and 6.1.1.4'

loop_
_geom_angle_atom_site_label_1
_geom_angle_atom_site_label_2
_geom_angle_atom_site_label_3
_geom_angle
C2 N1 C6 121.2(2)
C2 N1 H1 119.4
C6 N1 H1 119.4
C2 N2 H2B 120.0
C2 N2 H2A 120.0
H2B N2 H2A 120.0
C2 N3 C4 117.9(2)
C4 N4 H4A 120.0
C4 N4 H4B 120.0
H4A N4 H4B 120.0
N2 C2 N3 120.6(2)
N2 C2 N1 117.4(2)
N3 C2 N1 122.0(2)
N4 C4 N3 117.1(2)
N4 C4 C5 120.6(2)
N3 C4 C5 122.3(2)
C6 C5 C4 116.6(2)
C6 C5 C9 122.7(2)
C4 C5 C9 120.6(2)
C5 C6 N1 119.3(2)
C5 C6 C7 124.9(2)
N1 C6 C7 115.7(2)
C8 C7 C6 112.5(3)
C8 C7 H7B 109.1
C6 C7 H7B 109.1
C8 C7 H7A 109.1
C6 C7 H7A 109.1
H7B C7 H7A 107.8
C7 C8 H8C 109.5
C7 C8 H8A 109.5
H8C C8 H8A 109.5
C7 C8 H8B 109.5
H8C C8 H8B 109.5
H8A C8 H8B 109.5
C10 C9 C14 118.9(2)
C10 C9 C5 120.5(2)
C14 C9 C5 120.6(2)
C11 C10 C9 120.6(3)
C11 C10 H10 119.7
C9 C10 H10 119.7
C12 C11 C10 119.1(3)
C12 C11 H11 120.4
C10 C11 H11 120.4
C13 C12 C11 121.7(2)
C13 C12 Cl1 119.6(2)
C11 C12 Cl1 118.6(2)
C12 C13 C14 118.9(3)
C12 C13 H13 120.6
C14 C13 H13 120.6
C13 C14 C9 120.8(3)
C13 C14 H14 119.6
C9 C14 H14 119.6
C18 S1 C15 90.36(15)
C16 C15 Cl2 130.2(2)
C16 C15 S1 112.6(2)
Cl2 C15 S1 117.20(17)
C15 C16 C17 111.4(3)
C15 C16 C19 126.8(2)
C17 C16 C19 121.8(2)
C18 C17 C16 112.6(3)
C18 C17 H17 123.7
C16 C17 H17 123.7
C17 C18 Cl3 127.2(3)
C17 C18 S1 113.0(3)
Cl3 C18 S1 119.8(2)
O1 C19 O2 125.1(3)
O1 C19 C16 118.0(2)
O2 C19 C16 116.9(2)

loop_
_geom_bond_atom_site_label_1
_geom_bond_atom_site_label_2
_geom_bond_distance
Cl1 C12 1.740(3)
N1 C2 1.354(3)
N1 C6 1.365(3)
N1 H1 0.8600
N2 C2 1.323(3)
N2 H2B 0.8600
N2 H2A 0.8600
N3 C2 1.327(3)
N3 C4 1.345(3)
N4 C4 1.324(3)
N4 H4A 0.8600
N4 H4B 0.8600
C4 C5 1.433(3)
C5 C6 1.357(3)
C5 C9 1.494(3)
C6 C7 1.522(4)
C7 C8 1.456(6)
C7 H7B 0.9700
C7 H7A 0.9700
C8 H8C 0.9600
C8 H8A 0.9600
C8 H8B 0.9600
C9 C10 1.384(4)
C9 C14 1.390(4)
C10 C11 1.381(4)
C10 H10 0.9300
C11 C12 1.377(4)
C11 H11 0.9300
C12 C13 1.365(4)
C13 C14 1.386(4)
C13 H13 0.9300
C14 H14 0.9300
S1 C18 1.718(4)
S1 C15 1.719(3)
Cl2 C15 1.701(3)
Cl3 C18 1.716(3)
O1 C19 1.251(3)
O2 C19 1.259(3)
C15 C16 1.358(4)
C16 C17 1.429(4)
C16 C19 1.506(4)
C17 C18 1.335(4)
C17 H17 0.9300

loop_
_geom_hbond_atom_site_label_D
_geom_hbond_atom_site_label_H
_geom_hbond_atom_site_label_A
_geom_hbond_site_symmetry_A
_geom_hbond_distance_DH
_geom_hbond_distance_HA
_geom_hbond_distance_DA
_geom_hbond_angle_DHA
N1 H1 O1 . 0.86 1.82 2.627(3) 155.0
N2 H2A O2 . 0.86 2.13 2.969(3) 165.0
N2 H2B O2 2_656 0.86 2.02 2.855(3) 163.0
N4 H4A N3 2_666 0.86 2.28 3.107(3) 160.0
N4 H4B O2 1_565 0.86 2.46 3.113(3) 133.0

loop_
_geom_torsion_atom_site_label_1
_geom_torsion_atom_site_label_2
_geom_torsion_atom_site_label_3
_geom_torsion_atom_site_label_4
_geom_torsion
C4 N3 C2 N2 176.6(2)
C4 N3 C2 N1 -4.4(4)
C6 N1 C2 N2 -175.3(3)
C6 N1 C2 N3 5.7(4)
C2 N3 C4 N4 176.2(2)
C2 N3 C4 C5 -2.7(4)
N4 C4 C5 C6 -170.4(3)
N3 C4 C5 C6 8.5(4)
N4 C4 C5 C9 6.8(4)
N3 C4 C5 C9 -174.4(2)
C4 C5 C6 N1 -7.2(4)
C9 C5 C6 N1 175.8(3)
C4 C5 C6 C7 169.6(3)
C9 C5 C6 C7 -7.4(5)
C2 N1 C6 C5 0.6(4)
C2 N1 C6 C7 -176.5(3)
C5 C6 C7 C8 97.2(4)
N1 C6 C7 C8 -85.9(4)
C6 C5 C9 C10 98.4(3)
C4 C5 C9 C10 -78.5(3)
C6 C5 C9 C14 -82.4(4)
C4 C5 C9 C14 100.7(3)
C14 C9 C10 C11 -0.8(4)
C5 C9 C10 C11 178.4(2)
C9 C10 C11 C12 1.1(4)
C10 C11 C12 C13 -0.2(4)
C10 C11 C12 Cl1 179.7(2)
C11 C12 C13 C14 -1.1(4)
Cl1 C12 C13 C14 179.0(2)
C12 C13 C14 C9 1.4(4)
C10 C9 C14 C13 -0.5(4)
C5 C9 C14 C13 -179.7(2)
C18 S1 C15 C16 0.3(2)
C18 S1 C15 Cl2 179.96(18)
Cl2 C15 C16 C17 180.0(2)
S1 C15 C16 C17 -0.4(3)
Cl2 C15 C16 C19 0.3(4)
S1 C15 C16 C19 179.9(2)
C15 C16 C17 C18 0.3(3)
C19 C16 C17 C18 180.0(2)
C16 C17 C18 Cl3 -178.4(2)
C16 C17 C18 S1 -0.1(3)
C15 S1 C18 C17 -0.1(3)
C15 S1 C18 Cl3 178.4(2)
C15 C16 C19 O1 0.8(4)
C17 C16 C19 O1 -178.9(2)
C15 C16 C19 O2 -179.2(3)
C17 C16 C19 O2 1.2(4)

_cod_database_fobs_code 2021073
